data_4511033
loop_
_publ_author_name
'Li, Cui-Rui'
'Li, Shi-Li'
'Zhang, Xian-Ming'

_publ_section_title
;
 D3-Symmetric Supramolecular Cation {(Me2NH2)6(SO4)}4+As a New Template
 for 3D Homochiral (10,3)-a Metal Oxalates
;
_journal_issue 4
_journal_name_full 'Crystal Growth &amp; Design'
_journal_page_first 1702
_journal_paper_doi 10.1021/cg800522h
_journal_volume 9
_journal_year 2009
_chemical_formula_sum 'C18 H48 N6 Ni2 O20 S2'
_chemical_formula_weight 850.16
_chemical_name_systematic
; 
 ? 
;
_space_group_IT_number 214
_symmetry_cell_setting cubic
_symmetry_space_group_name_Hall 'I 4bd 2c 3'
_symmetry_space_group_name_H-M 'I 41 3 2'
_atom_sites_solution_hydrogens geom
_atom_sites_solution_primary direct
_atom_sites_solution_secondary difmap
_audit_creation_method SHELXL-97
_cell_angle_alpha 90.00
_cell_angle_beta 90.00
_cell_angle_gamma 90.00
_cell_formula_units_Z 4
_cell_length_a 15.3105(5)
_cell_length_b 15.3105(5)
_cell_length_c 15.3105(5)
_cell_measurement_temperature 298(2)
_cell_volume 3589.0(2)
_computing_cell_refinement 'SMART (Bruker, 2001)'
_computing_data_collection 'SMART (Bruker, 2001)'
_computing_data_reduction 'SAINT (Bruker, 2001)'
_computing_molecular_graphics 'ORTEP-II (Johnson, 1976)'
_computing_publication_material 'SHELXL-97 (Sheldrick, 1997)'
_computing_structure_refinement 'SHELXL-97 (Sheldrick, 1997)'
_computing_structure_solution 'SHELXS-97 (Sheldrick, 1990)'
_diffrn_ambient_temperature 298(2)
_diffrn_measured_fraction_theta_full 0.998
_diffrn_measured_fraction_theta_max 0.998
_diffrn_measurement_device_type 'Bruker Apex CCD Diffractometer'
_diffrn_measurement_method '\f and \w scan'
_diffrn_radiation_monochromator graphite
_diffrn_radiation_source 'fine-focus sealed tube'
_diffrn_radiation_type MoK\a
_diffrn_radiation_wavelength 0.71073
_diffrn_reflns_av_R_equivalents 0.0410
_diffrn_reflns_av_sigmaI/netI 0.0706
_diffrn_reflns_limit_h_max 19
_diffrn_reflns_limit_h_min -18
_diffrn_reflns_limit_k_max 19
_diffrn_reflns_limit_k_min -18
_diffrn_reflns_limit_l_max 10
_diffrn_reflns_limit_l_min -19
_diffrn_reflns_number 8900
_diffrn_reflns_theta_full 26.98
_diffrn_reflns_theta_max 26.98
_diffrn_reflns_theta_min 1.88
_diffrn_standards_decay_% 0
_diffrn_standards_interval_count 0
_diffrn_standards_number 0
_exptl_absorpt_coefficient_mu 1.249
_exptl_absorpt_correction_T_max 0.8445
_exptl_absorpt_correction_T_min 0.8348
_exptl_absorpt_correction_type empirical
_exptl_absorpt_process_details 'SADABS, Sheldrick 1997'
_exptl_crystal_colour green
_exptl_crystal_density_diffrn 1.573
_exptl_crystal_density_method 'not measured'
_exptl_crystal_description cubic
_exptl_crystal_F_000 1784
_exptl_crystal_size_max 0.15
_exptl_crystal_size_mid 0.14
_exptl_crystal_size_min 0.14
_refine_diff_density_max 0.330
_refine_diff_density_min -0.182
_refine_diff_density_rms 0.062
_refine_ls_abs_structure_details 'Flack H D (1983), Acta Cryst. A39, 876-881'
_refine_ls_abs_structure_Flack -0.01(4)
_refine_ls_extinction_method none
_refine_ls_goodness_of_fit_ref 1.130
_refine_ls_hydrogen_treatment constr
_refine_ls_matrix_type full
_refine_ls_number_parameters 45
_refine_ls_number_reflns 664
_refine_ls_number_restraints 0
_refine_ls_restrained_S_all 1.130
_refine_ls_R_factor_all 0.0401
_refine_ls_R_factor_gt 0.0381
_refine_ls_shift/su_max 0.000
_refine_ls_shift/su_mean 0.000
_refine_ls_structure_factor_coef Fsqd
_refine_ls_weighting_details 'calc w=1/[\s^2^(Fo^2^)+(0.0000P)^2^+3.9581P] where P=(Fo^2^+2Fc^2^)/3'
_refine_ls_weighting_scheme calc
_refine_ls_wR_factor_gt 0.0973
_refine_ls_wR_factor_ref 0.0989
_reflns_number_gt 635
_reflns_number_total 664
_reflns_threshold_expression >2sigma(I)
_cod_data_source_file cg800522h_si_001.cif
_cod_data_source_block 3
_cod_depositor_comments
;
The following automatic conversions were performed:

'_symmetry_cell_setting' value 'Cubic' changed to 'cubic' according
to
/usr/data/users/saulius/automatic-downloads/retrospective/ACS/lib/dictionaries/cif_core.dic
dictionary named 'cif_core.dic' version 2.4.2 from
2011-04-26.

'_exptl_absorpt_correction_type' value 'Empirical'
changed to 'empirical' according to
/usr/data/users/saulius/automatic-downloads/retrospective/ACS/lib/dictionaries/cif_core.dic
dictionary named 'cif_core.dic' version 2.4.2 from 2011-04-26.

Automatic conversion script
Id: cif_fix_values 2281 2013-09-26 08:29:07Z andrius 
;
_cod_original_sg_symbol_H-M P4(3)32
_cod_database_code 4511033

loop_
_symmetry_equiv_pos_as_xyz
'x, y, z'
'-x+1/2, -y, z+1/2'
'-x, y+1/2, -z+1/2'
'x+1/2, -y+1/2, -z'
'z, x, y'
'z+1/2, -x+1/2, -y'
'-z+1/2, -x, y+1/2'
'-z, x+1/2, -y+1/2'
'y, z, x'
'-y, z+1/2, -x+1/2'
'y+1/2, -z+1/2, -x'
'-y+1/2, -z, x+1/2'
'y+3/4, x+1/4, -z+1/4'
'-y+3/4, -x+3/4, -z+3/4'
'y+1/4, -x+1/4, z+3/4'
'-y+1/4, x+3/4, z+1/4'
'x+3/4, z+1/4, -y+1/4'
'-x+1/4, z+3/4, y+1/4'
'-x+3/4, -z+3/4, -y+3/4'
'x+1/4, -z+1/4, y+3/4'
'z+3/4, y+1/4, -x+1/4'
'z+1/4, -y+1/4, x+3/4'
'-z+1/4, y+3/4, x+1/4'
'-z+3/4, -y+3/4, -x+3/4'
'x+1/2, y+1/2, z+1/2'
'-x+1, -y+1/2, z+1'
'-x+1/2, y+1, -z+1'
'x+1, -y+1, -z+1/2'
'z+1/2, x+1/2, y+1/2'
'z+1, -x+1, -y+1/2'
'-z+1, -x+1/2, y+1'
'-z+1/2, x+1, -y+1'
'y+1/2, z+1/2, x+1/2'
'-y+1/2, z+1, -x+1'
'y+1, -z+1, -x+1/2'
'-y+1, -z+1/2, x+1'
'y+5/4, x+3/4, -z+3/4'
'-y+5/4, -x+5/4, -z+5/4'
'y+3/4, -x+3/4, z+5/4'
'-y+3/4, x+5/4, z+3/4'
'x+5/4, z+3/4, -y+3/4'
'-x+3/4, z+5/4, y+3/4'
'-x+5/4, -z+5/4, -y+5/4'
'x+3/4, -z+3/4, y+5/4'
'z+5/4, y+3/4, -x+3/4'
'z+3/4, -y+3/4, x+5/4'
'-z+3/4, y+5/4, x+3/4'
'-z+5/4, -y+5/4, -x+5/4'

loop_
_atom_site_label
_atom_site_type_symbol
_atom_site_fract_x
_atom_site_fract_y
_atom_site_fract_z
_atom_site_U_iso_or_equiv
_atom_site_adp_type
_atom_site_occupancy
_atom_site_symmetry_multiplicity
_atom_site_calc_flag
_atom_site_refinement_flags
Ni1 Ni 0.8750 0.8750 0.8750 0.0253(3) Uani 1 6 d S
S1 S 0.8750 0.6250 0.3750 0.0421(4) Uani 1 6 d S
O1 O 0.87416(13) 0.88692(11) 0.73964(11) 0.0314(5) Uani 1 1 d .
O2 O 0.9227(4) 0.6795(3) 0.4373(3) 0.0613(13) Uani 0.50 1 d P
O3 O 0.9303(4) 0.5697(4) 0.4303(4) 0.087(3) Uani 0.50 3 d SP
N1 N 0.89275(19) 0.85725(19) 0.3750 0.0467(9) Uani 1 2 d S
H1A H 0.8842 0.7995 0.3816 0.056 Uiso 0.50 1 calc PR
H1B H 0.9505 0.8658 0.3684 0.056 Uiso 0.50 1 calc PR
C1 C 0.8750 0.96423(15) 0.71423(15) 0.0244(7) Uani 1 2 d S
C2 C 0.8660(6) 0.8994(5) 0.4521(5) 0.160(4) Uani 1 1 d .
H2A H 0.8984 0.8766 0.5007 0.240 Uiso 1 1 calc R
H2B H 0.8048 0.8894 0.4613 0.240 Uiso 1 1 calc R
H2C H 0.8766 0.9610 0.4470 0.240 Uiso 1 1 calc R

loop_
_atom_site_aniso_label
_atom_site_aniso_U_11
_atom_site_aniso_U_22
_atom_site_aniso_U_33
_atom_site_aniso_U_23
_atom_site_aniso_U_13
_atom_site_aniso_U_12
Ni1 0.0253(3) 0.0253(3) 0.0253(3) 0.0020(2) 0.0020(2) 0.0020(2)
S1 0.0421(4) 0.0421(4) 0.0421(4) 0.0013(5) -0.0013(5) 0.0013(5)
O1 0.0439(11) 0.0232(9) 0.0270(8) -0.0024(7) 0.0029(8) -0.0008(8)
O2 0.079(3) 0.057(3) 0.048(3) -0.006(2) 0.001(3) -0.016(3)
O3 0.087(3) 0.087(3) 0.087(3) 0.025(3) -0.025(3) 0.025(3)
N1 0.0411(13) 0.0411(13) 0.058(2) -0.0047(12) -0.0047(12) 0.0073(16)
C1 0.0250(16) 0.0241(10) 0.0241(10) -0.0004(14) 0.0017(11) -0.0017(11)
C2 0.199(9) 0.143(7) 0.138(6) -0.080(5) 0.067(6) -0.015(6)

loop_
_atom_type_symbol
_atom_type_description
_atom_type_scat_dispersion_real
_atom_type_scat_dispersion_imag
_atom_type_scat_source
C C 0.0033 0.0016 'International Tables Vol C Tables 4.2.6.8 and 6.1.1.4'
H H 0.0000 0.0000 'International Tables Vol C Tables 4.2.6.8 and 6.1.1.4'
N N 0.0061 0.0033 'International Tables Vol C Tables 4.2.6.8 and 6.1.1.4'
O O 0.0106 0.0060 'International Tables Vol C Tables 4.2.6.8 and 6.1.1.4'
Ni Ni 0.3393 1.1124 'International Tables Vol C Tables 4.2.6.8 and 6.1.1.4'
S S 0.1246 0.1234 'International Tables Vol C Tables 4.2.6.8 and 6.1.1.4'

loop_
_geom_angle_atom_site_label_1
_geom_angle_atom_site_label_2
_geom_angle_atom_site_label_3
_geom_angle
_geom_angle_site_symmetry_1
_geom_angle_site_symmetry_3
O1 Ni1 O1 91.15(11) 24_666 .
O1 Ni1 O1 172.38(10) 24_666 5
O1 Ni1 O1 94.69(7) . 5
O1 Ni1 O1 79.93(10) 24_666 9
O1 Ni1 O1 94.69(7) . 9
O1 Ni1 O1 94.69(7) 5 9
O1 Ni1 O1 94.69(7) 24_666 14_666
O1 Ni1 O1 172.38(10) . 14_666
O1 Ni1 O1 79.93(10) 5 14_666
O1 Ni1 O1 91.15(11) 9 14_666
O1 Ni1 O1 94.69(7) 24_666 19_666
O1 Ni1 O1 79.93(10) . 19_666
O1 Ni1 O1 91.15(11) 5 19_666
O1 Ni1 O1 172.38(10) 9 19_666
O1 Ni1 O1 94.69(7) 14_666 19_666
O2 S1 O2 167.6(4) 48 .
O2 S1 O2 109.3(2) 48 42_644
O2 S1 O2 60.4(4) . 42_644
O2 S1 O2 109.3(2) 48 42_644
O2 S1 O2 60.4(4) . 42_644
O2 S1 O2 0.0(5) 42_644 42_644
O2 S1 O2 81.7(4) 48 6_566
O2 S1 O2 109.3(2) . 6_566
O2 S1 O2 167.6(4) 42_644 6_566
O2 S1 O2 167.6(4) 42_644 6_566
O2 S1 O2 60.4(4) 48 12_664
O2 S1 O2 109.3(2) . 12_664
O2 S1 O2 81.7(4) 42_644 12_664
O2 S1 O2 81.7(4) 42_644 12_664
O2 S1 O2 109.3(2) 6_566 12_664
O2 S1 O2 109.3(2) 48 37_445
O2 S1 O2 81.7(4) . 37_445
O2 S1 O2 109.3(2) 42_644 37_445
O2 S1 O2 109.3(2) 42_644 37_445
O2 S1 O2 60.4(4) 6_566 37_445
O2 S1 O2 167.6(4) 12_664 37_445
O2 S1 O3 109.6(2) 48 .
O2 S1 O3 70.4(2) . .
O2 S1 O3 109.6(2) 42_644 .
O2 S1 O3 109.6(2) 42_644 .
O2 S1 O3 70.4(2) 6_566 .
O2 S1 O3 70.4(2) 12_664 .
O2 S1 O3 109.6(2) 37_445 .
O2 S1 O3 70.4(2) 48 37_445
O2 S1 O3 109.6(2) . 37_445
O2 S1 O3 70.4(2) 42_644 37_445
O2 S1 O3 70.4(2) 42_644 37_445
O2 S1 O3 109.6(2) 6_566 37_445
O2 S1 O3 109.6(2) 12_664 37_445
O2 S1 O3 70.4(2) 37_445 37_445
O3 S1 O3 180.000(2) . 37_445
C1 O1 Ni1 113.22(17) . .
S1 O3 O2 54.7(3) . 6_566
S1 O3 O2 54.7(3) . 12_664
O2 O3 O2 90.0(5) 6_566 12_664
C2 N1 C2 116.0(9) . 14_665
C2 N1 H1A 108.3 . .
C2 N1 H1A 108.3 14_665 .
C2 N1 H1B 108.3 . .
C2 N1 H1B 108.3 14_665 .
H1A N1 H1B 107.4 . .
O1 C1 O1 126.4(3) 42_644 .
O1 C1 C1 116.80(15) 42_644 28_466
O1 C1 C1 116.80(15) . 28_466
N1 C2 H2A 109.5 . .
N1 C2 H2B 109.5 . .
H2A C2 H2B 109.5 . .
N1 C2 H2C 109.5 . .
H2A C2 H2C 109.5 . .
H2B C2 H2C 109.5 . .

loop_
_geom_bond_atom_site_label_1
_geom_bond_atom_site_label_2
_geom_bond_distance
_geom_bond_site_symmetry_2
Ni1 O1 2.0805(17) 24_666
Ni1 O1 2.0805(17) .
Ni1 O1 2.0805(17) 5
Ni1 O1 2.0805(17) 9
Ni1 O1 2.0805(17) 14_666
Ni1 O1 2.0805(17) 19_666
S1 O2 1.462(5) 48
S1 O2 1.462(5) .
S1 O2 1.462(5) 42_644
S1 O2 1.462(5) 42_644
S1 O2 1.462(5) 6_566
S1 O2 1.462(5) 12_664
S1 O2 1.462(5) 37_445
S1 O3 1.466(10) .
S1 O3 1.466(10) 37_445
O1 C1 1.246(2) .
O3 O2 1.688(8) 6_566
O3 O2 1.688(8) 12_664
N1 C2 1.406(6) .
N1 C2 1.406(6) 14_665
N1 H1A 0.9000 .
N1 H1B 0.9000 .
C1 O1 1.246(2) 42_644
C1 C1 1.549(7) 28_466
C2 H2A 0.9600 .
C2 H2B 0.9600 .
C2 H2C 0.9600 .

loop_
_geom_hbond_atom_site_label_D
_geom_hbond_atom_site_label_H
_geom_hbond_atom_site_label_A
_geom_hbond_distance_DH
_geom_hbond_distance_HA
_geom_hbond_distance_DA
_geom_hbond_angle_DHA
_geom_hbond_site_symmetry_A
N1 H1A O2 0.90 2.11 2.920(6) 149.4 .
N1 H1B O2 0.90 2.06 2.911(5) 157.1 32_645
N1 H1B O2 0.90 2.11 2.920(6) 149.4 14_665
N1 H1B O3 0.90 2.28 3.051(2) 143.4 26_664
N1 H1B O2 0.90 2.32 3.035(7) 136.8 26_664
N1 H1A O2 0.90 2.06 2.911(5) 157.1 42_644
N1 H1A O3 0.90 2.28 3.051(2) 143.4 37_445
N1 H1A O2 0.90 2.06 2.911(5) 157.1 42_644
